data_7245059
loop_
_publ_author_name
'Merabet, Layachi'
'Vologzhanina, Anna V.'
'Setifi, Zouaoui'
'Kaboub, Lakhmissi'
'Setifi, Fatima'

_publ_section_title
;
 Topological motifs in dicyanamides of transition metals
;
_journal_name_full CrystEngComm
_journal_paper_doi 10.1039/D2CE00485B
_journal_year 2022
_chemical_formula_moiety 'C12 H7 Fe N11, 0.5(C2 H3 N)'
_chemical_formula_sum 'C13 H8.5 Fe N11.5'
_chemical_formula_weight 381.66
_space_group_crystal_system monoclinic
_space_group_IT_number 15
_space_group_name_Hall '-C 2yc'
_space_group_name_H-M_alt 'C 1 2/c 1'
_atom_sites_solution_hydrogens geom
_audit_creation_date 2020-11-02
_audit_creation_method
;
Olex2 1.2
(compiled 2018.05.29 svn.r3508 for OlexSys, GUI svn.r5506)
;
_audit_update_record
;
2022-04-01 deposited with the CCDC.	2022-05-11 downloaded from the CCDC.
;
_cell_angle_alpha 90
_cell_angle_beta 93.8530(10)
_cell_angle_gamma 90
_cell_formula_units_Z 8
_cell_length_a 25.0011(7)
_cell_length_b 15.7369(5)
_cell_length_c 8.9768(3)
_cell_measurement_reflns_used 1387
_cell_measurement_temperature 170
_cell_measurement_theta_max 24.39
_cell_measurement_theta_min 2.97
_cell_volume 3523.85(19)
_computing_cell_refinement 'APEX2 and SAINT (Bruker, 2009)'
_computing_data_collection 'APEX2 (Bruker, 2009)'
_computing_data_reduction 'SAINT (Bruker, 2009)'
_computing_molecular_graphics 'Olex2 (Dolomanov et al., 2009)'
_computing_publication_material 'Olex2 (Dolomanov et al., 2009)'
_computing_structure_refinement 'XL (Sheldrick, 2008)'
_diffrn_ambient_temperature 170.0
_diffrn_measured_fraction_theta_full 0.995
_diffrn_measured_fraction_theta_max 0.997
_diffrn_measurement_device_type 'Bruker Apex 2 CCD area detector'
_diffrn_measurement_method 'phi and omega scans'
_diffrn_radiation_type MoK\a
_diffrn_radiation_wavelength 0.71073
_diffrn_reflns_av_R_equivalents 0.1791
_diffrn_reflns_av_unetI/netI 0.2620
_diffrn_reflns_Laue_measured_fraction_full 0.995
_diffrn_reflns_Laue_measured_fraction_max 0.997
_diffrn_reflns_limit_h_max 35
_diffrn_reflns_limit_h_min -35
_diffrn_reflns_limit_k_max 22
_diffrn_reflns_limit_k_min -22
_diffrn_reflns_limit_l_max 12
_diffrn_reflns_limit_l_min -12
_diffrn_reflns_number 84629
_diffrn_reflns_point_group_measured_fraction_full 0.995
_diffrn_reflns_point_group_measured_fraction_max 0.997
_diffrn_reflns_theta_full 25.242
_diffrn_reflns_theta_max 30.519
_diffrn_reflns_theta_min 2.589
_exptl_absorpt_coefficient_mu 0.879
_exptl_absorpt_correction_T_max 0.902
_exptl_absorpt_correction_T_min 0.789
_exptl_absorpt_correction_type multi-scan
_exptl_absorpt_process_details SADABS
_exptl_crystal_colour yellow
_exptl_crystal_colour_primary yellow
_exptl_crystal_density_diffrn 1.439
_exptl_crystal_description plate
_exptl_crystal_F_000 1544
_exptl_crystal_size_max 0.43
_exptl_crystal_size_mid 0.16
_exptl_crystal_size_min 0.05
_refine_diff_density_max 1.058
_refine_diff_density_min -0.335
_refine_diff_density_rms 0.106
_refine_ls_extinction_method none
_refine_ls_goodness_of_fit_ref 1.011
_refine_ls_hydrogen_treatment constr
_refine_ls_matrix_type full
_refine_ls_number_parameters 242
_refine_ls_number_reflns 5374
_refine_ls_number_restraints 0
_refine_ls_restrained_S_all 1.011
_refine_ls_R_factor_all 0.0882
_refine_ls_R_factor_gt 0.0529
_refine_ls_shift/su_max 0.001
_refine_ls_shift/su_mean 0.000
_refine_ls_structure_factor_coef Fsqd
_refine_ls_weighting_details 'w=1/[\s^2^(Fo^2^)+(0.0552P)^2^] where P=(Fo^2^+2Fc^2^)/3'
_refine_ls_weighting_scheme calc
_refine_ls_wR_factor_gt 0.1475
_refine_ls_wR_factor_ref 0.1517
_reflns_Friedel_coverage 0.000
_reflns_number_gt 2767
_reflns_number_total 5374
_reflns_threshold_expression 'I > 2\s(I)'
_cod_data_source_file d2ce00485b3.cif
_cod_data_source_block sz120
_cod_original_formula_sum 'C13 H8.50 Fe N11.50'
_cod_database_code 7245059
_shelxl_version_number 2014-3
_shelx_space_group_comment
;
The symmetry employed for this shelxl refinement is uniquely defined
by the following loop, which should always be used as a source of
symmetry information in preference to the above space-group names.
They are only intended as comments.
;
_shelx_estimated_absorpt_t_max 0.879
_shelx_estimated_absorpt_t_min 0.704
_olex2_refinement_description
;
1. Fixed Uiso
 At 1.2 times of:
  All C(H) groups, All N(H) groups
 At 1.5 times of:
  All C(H,H,H) groups
2. Uiso/Uaniso restraints and constraints
Uiso(N7A) = Uiso(N7)
3. Others
 Fixed Sof: N7(0.5) N10(0.5) N7A(0.5) N10A(0.5) C1S(0.5) N1S(0.5) C2S(0.5)
 H2SA(0.5) H2SB(0.5) H2SC(0.5)
4.a Aromatic/amide H refined with riding coordinates:
 N3(H3), C1(H1), C2(H2), C3(H3A), C6(H6), C7(H7), C8(H8)
4.b Idealised Me refined as rotating group:
 C2S(H2SA,H2SB,H2SC)
;
_olex2_submission_special_instructions 'No special instructions were received'

loop_
_space_group_symop_operation_xyz
'x, y, z'
'-x, y, -z+1/2'
'x+1/2, y+1/2, z'
'-x+1/2, y+1/2, -z+1/2'
'-x, -y, -z'
'x, -y, z-1/2'
'-x+1/2, -y+1/2, -z'
'x+1/2, -y+1/2, z-1/2'

loop_
_atom_site_label
_atom_site_type_symbol
_atom_site_fract_x
_atom_site_fract_y
_atom_site_fract_z
_atom_site_U_iso_or_equiv
_atom_site_adp_type
_atom_site_occupancy
_atom_site_site_symmetry_order
_atom_site_calc_flag
_atom_site_refinement_flags_posn
_atom_site_refinement_flags_adp
_atom_site_refinement_flags_occupancy
_atom_site_disorder_assembly
_atom_site_disorder_group
Fe01 Fe 0.89238(2) 0.77953(2) -0.09767(5) 0.02171(9) Uani 1 1 d . . . . .
N1 N 0.88794(9) 0.66900(15) -0.2455(3) 0.0225(4) Uani 1 1 d . . . . .
N2 N 0.89291(11) 0.51865(16) -0.2787(3) 0.0286(5) Uani 1 1 d . . . . .
N3 N 0.94731(10) 0.58116(14) -0.0989(3) 0.0241(4) Uani 1 1 d . . . . .
H3 H 0.9523 0.5279 -0.0712 0.029 Uiso 1 1 calc R . . . .
N4 N 0.97066(9) 0.72246(15) -0.0295(3) 0.0212(4) Uani 1 1 d . . . . .
N5 N 1.02131(10) 0.60225(15) 0.0582(3) 0.0230(4) Uani 1 1 d . . . . .
N6 N 0.92306(12) 0.85428(18) -0.2693(4) 0.0376(7) Uani 1 1 d . . . . .
N7 N 0.9266(4) 0.9573(6) -0.4708(10) 0.0588(15) Uiso 0.5 1 d . . P A 1
N8 N 0.90734(13) 1.11207(19) -0.4542(4) 0.0425(8) Uani 1 1 d . . . . .
N9 N 0.85693(11) 0.70747(18) 0.0732(3) 0.0323(6) Uani 1 1 d . . . . .
N10 N 0.7829(3) 0.6635(4) 0.2211(7) 0.0367(12) Uiso 0.5 1 d . . P B 1
N11 N 0.68722(11) 0.6814(2) 0.1678(4) 0.0358(6) Uani 1 1 d . . . . .
C1 C 0.85288(12) 0.6723(2) -0.3659(3) 0.0274(5) Uani 1 1 d . . . . .
H1 H 0.8391 0.7262 -0.3972 0.033 Uiso 1 1 calc R . . . .
C2 C 0.83600(12) 0.6014(2) -0.4458(3) 0.0296(6) Uani 1 1 d . . . . .
H2 H 0.8117 0.6049 -0.5317 0.035 Uiso 1 1 calc R . . . .
C3 C 0.85698(13) 0.5238(2) -0.3923(3) 0.0304(6) Uani 1 1 d . . . . .
H3A H 0.8448 0.4728 -0.4399 0.036 Uiso 1 1 calc R . . . .
C4 C 0.90781(11) 0.59215(17) -0.2113(3) 0.0214(4) Uani 1 1 d . . . . .
C5 C 0.98037(10) 0.63815(17) -0.0218(3) 0.0194(4) Uani 1 1 d . . . . .
C6 C 1.05564(12) 0.65368(19) 0.1338(3) 0.0259(5) Uani 1 1 d . . . . .
H6 H 1.0840 0.6294 0.1953 0.031 Uiso 1 1 calc R . . . .
C7 C 1.05143(12) 0.74162(18) 0.1260(3) 0.0267(5) Uani 1 1 d . . . . .
H7 H 1.0771 0.7780 0.1761 0.032 Uiso 1 1 calc R . . . .
C8 C 1.00752(12) 0.77311(17) 0.0404(3) 0.0251(5) Uani 1 1 d . . . . .
H8 H 1.0034 0.8329 0.0310 0.030 Uiso 1 1 calc R . . . .
C9 C 0.92851(17) 0.9093(2) -0.3420(5) 0.0479(11) Uani 1 1 d . . . . .
C10 C 0.92092(19) 1.0444(3) -0.4414(6) 0.0587(14) Uani 1 1 d . . . . .
C11 C 0.82023(13) 0.6950(2) 0.1406(4) 0.0332(7) Uani 1 1 d . . . . .
C12 C 0.73243(14) 0.6804(2) 0.1897(4) 0.0363(7) Uani 1 1 d . . . . .
N7A N 0.9479(4) 0.9698(6) -0.4263(10) 0.0588(15) Uiso 0.5 1 d . . P A 2
N10A N 0.7838(2) 0.6968(4) 0.2428(7) 0.0320(11) Uiso 0.5 1 d . . P B 2
C1S C 0.7725(3) 0.9372(5) 0.2071(8) 0.0372(15) Uani 0.5 1 d . . P . .
N1S N 0.7438(3) 0.9412(5) 0.1130(8) 0.0487(17) Uani 0.5 1 d . . P . .
C2S C 0.8115(4) 0.9327(6) 0.3369(9) 0.054(2) Uani 0.5 1 d . . P . .
H2SA H 0.8479 0.9353 0.3032 0.081 Uiso 0.5 1 calc GR . P . .
H2SB H 0.8067 0.8792 0.3903 0.081 Uiso 0.5 1 calc GR . P . .
H2SC H 0.8058 0.9806 0.4038 0.081 Uiso 0.5 1 calc GR . P . .

loop_
_atom_site_aniso_label
_atom_site_aniso_U_11
_atom_site_aniso_U_22
_atom_site_aniso_U_33
_atom_site_aniso_U_23
_atom_site_aniso_U_13
_atom_site_aniso_U_12
Fe01 0.02149(17) 0.01330(16) 0.03008(17) 0.00101(14) -0.00013(13) 0.00268(14)
N1 0.0232(10) 0.0171(10) 0.0263(10) 0.0041(8) -0.0044(8) 0.0028(8)
N2 0.0333(12) 0.0170(10) 0.0334(11) -0.0032(9) -0.0133(10) 0.0022(9)
N3 0.0275(11) 0.0095(8) 0.0337(11) -0.0009(8) -0.0098(9) 0.0010(8)
N4 0.0207(9) 0.0139(9) 0.0288(10) 0.0029(8) -0.0005(8) -0.0011(8)
N5 0.0242(10) 0.0139(10) 0.0293(10) -0.0011(8) -0.0106(8) 0.0020(8)
N6 0.0411(15) 0.0231(13) 0.0493(17) 0.0143(12) 0.0088(13) 0.0041(12)
N8 0.0401(16) 0.0210(13) 0.065(2) 0.0168(13) -0.0056(15) -0.0041(12)
N9 0.0263(11) 0.0352(15) 0.0350(13) 0.0083(11) -0.0002(10) -0.0021(10)
N11 0.0256(13) 0.0344(15) 0.0472(16) 0.0039(12) 0.0002(11) 0.0069(11)
C1 0.0300(13) 0.0229(13) 0.0281(12) 0.0044(10) -0.0062(10) 0.0033(10)
C2 0.0300(13) 0.0319(15) 0.0255(12) 0.0004(11) -0.0085(10) 0.0003(12)
C3 0.0334(14) 0.0255(14) 0.0305(13) -0.0044(11) -0.0111(11) 0.0002(12)
C4 0.0228(11) 0.0163(11) 0.0242(10) 0.0008(9) -0.0052(8) 0.0003(9)
C5 0.0203(10) 0.0145(10) 0.0228(10) 0.0016(8) -0.0032(8) 0.0017(8)
C6 0.0252(12) 0.0211(12) 0.0301(12) -0.0012(10) -0.0076(10) 0.0020(10)
C7 0.0256(12) 0.0182(12) 0.0354(14) -0.0026(10) -0.0042(10) -0.0030(10)
C8 0.0242(11) 0.0131(10) 0.0376(13) -0.0033(10) -0.0003(10) -0.0023(9)
C9 0.052(2) 0.0274(17) 0.067(3) 0.0153(17) 0.024(2) 0.0127(16)
C10 0.058(3) 0.034(2) 0.086(3) 0.033(2) 0.022(2) 0.0052(19)
C11 0.0243(12) 0.0444(19) 0.0298(13) 0.0128(12) -0.0058(10) 0.0027(12)
C12 0.0286(15) 0.045(2) 0.0351(15) 0.0110(14) 0.0020(12) 0.0076(15)
C1S 0.040(3) 0.036(3) 0.037(3) 0.005(3) 0.012(3) 0.012(3)
N1S 0.042(3) 0.056(4) 0.047(4) 0.009(3) -0.005(3) 0.012(3)
C2S 0.048(4) 0.069(6) 0.044(4) -0.005(4) -0.012(3) 0.019(5)

loop_
_atom_type_symbol
_atom_type_description
_atom_type_scat_dispersion_real
_atom_type_scat_dispersion_imag
_atom_type_scat_source
C C 0.0033 0.0016 'International Tables Vol C Tables 4.2.6.8 and 6.1.1.4'
H H 0.0000 0.0000 'International Tables Vol C Tables 4.2.6.8 and 6.1.1.4'
Fe Fe 0.3463 0.8444 'International Tables Vol C Tables 4.2.6.8 and 6.1.1.4'
N N 0.0061 0.0033 'International Tables Vol C Tables 4.2.6.8 and 6.1.1.4'

loop_
_geom_angle_atom_site_label_1
_geom_angle_atom_site_label_2
_geom_angle_atom_site_label_3
_geom_angle
_geom_angle_site_symmetry_1
_geom_angle_site_symmetry_3
_geom_angle_publ_flag
N1 Fe01 N4 81.49(9) . . ?
N6 Fe01 N1 90.37(11) . . ?
N6 Fe01 N4 94.02(10) . . ?
N6 Fe01 N8 86.47(13) . 6_576 ?
N6 Fe01 N9 176.67(11) . . ?
N6 Fe01 N11 90.08(12) . 7_665 ?
N8 Fe01 N1 172.90(11) 6_576 . ?
N8 Fe01 N4 92.38(11) 6_576 . ?
N9 Fe01 N1 90.39(10) . . ?
N9 Fe01 N4 89.31(9) . . ?
N9 Fe01 N8 93.12(13) . 6_576 ?
N11 Fe01 N1 92.40(11) 7_665 . ?
N11 Fe01 N4 172.66(11) 7_665 . ?
N11 Fe01 N8 93.95(12) 7_665 6_576 ?
N11 Fe01 N9 86.65(11) 7_665 . ?
C1 N1 Fe01 117.4(2) . . ?
C4 N1 Fe01 125.30(19) . . ?
C4 N1 C1 115.6(3) . . ?
C3 N2 C4 116.7(3) . . ?
C4 N3 H3 114.1 . . ?
C4 N3 C5 131.7(2) . . ?
C5 N3 H3 114.1 . . ?
C5 N4 Fe01 124.64(19) . . ?
C8 N4 Fe01 117.20(18) . . ?
C8 N4 C5 116.4(2) . . ?
C6 N5 C5 117.5(2) . . ?
C9 N6 Fe01 159.0(3) . . ?
C9 N7 C10 112.0(7) . . ?
C10 N8 Fe01 148.5(4) . 6_575 ?
C11 N9 Fe01 148.1(3) . . ?
C12 N10 C11 121.1(5) . . ?
C12 N11 Fe01 162.2(3) . 7_665 ?
N1 C1 H1 118.4 . . ?
N1 C1 C2 123.2(3) . . ?
C2 C1 H1 118.4 . . ?
C1 C2 H2 122.2 . . ?
C1 C2 C3 115.7(3) . . ?
C3 C2 H2 122.2 . . ?
N2 C3 C2 122.7(3) . . ?
N2 C3 H3A 118.7 . . ?
C2 C3 H3A 118.7 . . ?
N1 C4 N2 126.0(3) . . ?
N1 C4 N3 121.4(3) . . ?
N2 C4 N3 112.7(2) . . ?
N4 C5 N3 121.0(2) . . ?
N5 C5 N3 114.1(2) . . ?
N5 C5 N4 124.9(3) . . ?
N5 C6 H6 118.8 . . ?
N5 C6 C7 122.4(3) . . ?
C7 C6 H6 118.8 . . ?
C6 C7 H7 122.0 . . ?
C8 C7 C6 116.0(3) . . ?
C8 C7 H7 122.0 . . ?
N4 C8 C7 122.6(3) . . ?
N4 C8 H8 118.7 . . ?
C7 C8 H8 118.7 . . ?
N6 C9 N7 158.6(6) . . ?
N6 C9 N7A 165.6(6) . . ?
N8 C10 N7 160.2(7) . . ?
N8 C10 N7A 167.8(6) . . ?
N9 C11 N10 167.1(5) . . ?
N9 C11 N10A 164.4(5) . . ?
N11 C12 N10 168.5(5) . . ?
N11 C12 N10A 164.1(5) . . ?
C9 N7A C10 118.6(7) . . ?
C11 N10A C12 115.2(5) . . ?
N1S C1S C2S 179.2(9) . . ?
C1S C2S H2SA 109.5 . . ?
C1S C2S H2SB 109.5 . . ?
C1S C2S H2SC 109.5 . . ?
H2SA C2S H2SB 109.5 . . ?
H2SA C2S H2SC 109.5 . . ?
H2SB C2S H2SC 109.5 . . ?

loop_
_geom_bond_atom_site_label_1
_geom_bond_atom_site_label_2
_geom_bond_distance
_geom_bond_site_symmetry_2
_geom_bond_publ_flag
Fe01 N1 2.186(2) . ?
Fe01 N4 2.202(2) . ?
Fe01 N6 2.122(3) . ?
Fe01 N8 2.155(3) 6_576 ?
Fe01 N9 2.146(3) . ?
Fe01 N11 2.137(3) 7_665 ?
N1 C1 1.346(4) . ?
N1 C4 1.335(3) . ?
N2 C3 1.315(4) . ?
N2 C4 1.346(4) . ?
N3 H3 0.8800 . ?
N3 C4 1.374(3) . ?
N3 C5 1.374(3) . ?
N4 C5 1.350(3) . ?
N4 C8 1.342(4) . ?
N5 C5 1.336(3) . ?
N5 C6 1.332(4) . ?
N6 C9 1.098(4) . ?
N7 C9 1.379(10) . ?
N7 C10 1.405(10) . ?
N8 Fe01 2.155(3) 6_575 ?
N8 C10 1.121(4) . ?
N9 C11 1.150(4) . ?
N10 C11 1.316(6) . ?
N10 C12 1.301(7) . ?
N11 Fe01 2.137(3) 7_665 ?
N11 C12 1.134(4) . ?
C1 H1 0.9500 . ?
C1 C2 1.378(4) . ?
C2 H2 0.9500 . ?
C2 C3 1.401(5) . ?
C3 H3A 0.9500 . ?
C6 H6 0.9500 . ?
C6 C7 1.389(4) . ?
C7 H7 0.9500 . ?
C7 C8 1.388(4) . ?
C8 H8 0.9500 . ?
C9 N7A 1.329(9) . ?
C10 N7A 1.356(10) . ?
C11 N10A 1.336(6) . ?
C12 N10A 1.363(7) . ?
C1S N1S 1.073(11) . ?
C1S C2S 1.469(11) . ?
C2S H2SA 0.9800 . ?
C2S H2SB 0.9800 . ?
C2S H2SC 0.9800 . ?
